data_4073131
loop_
_publ_author_name
'Albano, Vincenzo G.'
'Busetto, Luigi'
'Marchetti, Fabio'
'Monari, Magda'
'Zacchini, Stefano'
'Zanotti, Valerio'

_publ_section_title
;
 Alkyne&#x2212;Isocyanide Coupling in [Fe2(CNMe)(CO)3(Cp)2]:&#x00A0; A New
 Route to Diiron \m-Vinyliminium Complexes&#x2020;
;
_journal_issue 14
_journal_name_full Organometallics
_journal_page_first 3448
_journal_paper_doi 10.1021/om070097z
_journal_volume 26
_journal_year 2007
_chemical_formula_sum 'C23 H25 Cl2 Fe2 N O6'
_chemical_formula_weight 594.04
_chemical_name_systematic
; 
 ? 
;
_space_group_IT_number 14
_symmetry_cell_setting monoclinic
_symmetry_space_group_name_Hall '-P 2ybc'
_symmetry_space_group_name_H-M 'P 1 21/c 1'
_atom_sites_solution_hydrogens geom
_atom_sites_solution_primary direct
_atom_sites_solution_secondary difmap
_audit_creation_method SHELXL-97
_cell_angle_alpha 90.00
_cell_angle_beta 115.43(3)
_cell_angle_gamma 90.00
_cell_formula_units_Z 4
_cell_length_a 9.0847(18)
_cell_length_b 35.133(7)
_cell_length_c 8.4489(17)
_cell_measurement_temperature 293(2)
_cell_volume 2435.4(10)
_computing_cell_refinement 'Bruker SMART'
_computing_data_collection 'Bruker SMART'
_computing_data_reduction 'Bruker SAINT+'
_computing_molecular_graphics 'ORTEP-3 (Farrugia, 1997)'
_computing_publication_material 'SHELXL-97 (Sheldrick, 1997)'
_computing_structure_refinement 'SHELXL-97 (Sheldrick, 1997)'
_computing_structure_solution 'SIR97 (Giacovazzo, 1997)'
_diffrn_ambient_temperature 293(2)
_diffrn_measured_fraction_theta_full 0.879
_diffrn_measured_fraction_theta_max 0.979
_diffrn_measurement_device_type 'Bruker SMART area detector'
_diffrn_measurement_method 'phi and omega scans'
_diffrn_radiation_monochromator graphite
_diffrn_radiation_source 'fine-focus sealed tube'
_diffrn_radiation_type MoK\a
_diffrn_radiation_wavelength 0.71073
_diffrn_reflns_av_R_equivalents 0.1111
_diffrn_reflns_av_sigmaI/netI 0.0590
_diffrn_reflns_limit_h_max 10
_diffrn_reflns_limit_h_min -10
_diffrn_reflns_limit_k_max 41
_diffrn_reflns_limit_k_min -41
_diffrn_reflns_limit_l_max 10
_diffrn_reflns_limit_l_min -10
_diffrn_reflns_number 18651
_diffrn_reflns_theta_full 25.00
_diffrn_reflns_theta_max 25.00
_diffrn_reflns_theta_min 2.55
_exptl_absorpt_coefficient_mu 1.450
_exptl_absorpt_correction_T_max 1.00
_exptl_absorpt_correction_T_min 0.71
_exptl_absorpt_correction_type empirical
_exptl_absorpt_process_details SADABS
_exptl_crystal_colour dark
_exptl_crystal_density_diffrn 1.620
_exptl_crystal_density_method 'not measured'
_exptl_crystal_description parallellepiped
_exptl_crystal_F_000 1216
_exptl_crystal_size_max ?0.25
_exptl_crystal_size_mid 0.21
_exptl_crystal_size_min 0.15
_refine_diff_density_max 0.997
_refine_diff_density_min -0.769
_refine_diff_density_rms 0.113
_refine_ls_extinction_coef 0.0122(18)
_refine_ls_extinction_expression Fc^*^=kFc[1+0.001xFc^2^\l^3^/sin(2\q)]^-1/4^
_refine_ls_extinction_method SHELXL
_refine_ls_goodness_of_fit_ref 1.131
_refine_ls_hydrogen_treatment mixed
_refine_ls_matrix_type full
_refine_ls_number_parameters 311
_refine_ls_number_reflns 3765
_refine_ls_number_restraints 1
_refine_ls_restrained_S_all 1.130
_refine_ls_R_factor_all 0.0911
_refine_ls_R_factor_gt 0.0817
_refine_ls_shift/su_max 0.000
_refine_ls_shift/su_mean 0.000
_refine_ls_structure_factor_coef Fsqd
_refine_ls_weighting_details 'calc w=1/[\s^2^(Fo^2^)+(0.0739P)^2^+11.2688P] where P=(Fo^2^+2Fc^2^)/3'
_refine_ls_weighting_scheme calc
_refine_ls_wR_factor_gt 0.1789
_refine_ls_wR_factor_ref 0.1850
_reflns_number_gt 3337
_reflns_number_total 3765
_reflns_threshold_expression >2sigma(I)
_cod_data_source_file om070097z.cif
_cod_data_source_block comp4
_cod_depositor_comments
;
The following automatic conversions were performed:

'_symmetry_cell_setting' value 'Monoclinic' changed to 'monoclinic'
according to /home/saulius/struct/CIF-dictionaries/cif_core.dic
dictionary named 'cif_core.dic' version 2.4.1 from 2010-06-29.

Automatic conversion script
Id: cif_fix_values 1715 2011-07-08 13:25:40Z adriana 
;
_cod_original_cell_volume 2435.4(8)
_cod_original_sg_symbol_H-M P2(1)/c
_cod_database_code 4073131

loop_
_symmetry_equiv_pos_as_xyz
'x, y, z'
'-x, y+1/2, -z+1/2'
'-x, -y, -z'
'x, -y-1/2, z-1/2'

loop_
_atom_site_label
_atom_site_type_symbol
_atom_site_fract_x
_atom_site_fract_y
_atom_site_fract_z
_atom_site_U_iso_or_equiv
_atom_site_adp_type
_atom_site_occupancy
_atom_site_symmetry_multiplicity
_atom_site_calc_flag
_atom_site_refinement_flags
Cl1 Cl 0.9849(6) 0.19622(11) 0.7637(6) 0.1123(13) Uani 1 1 d .
Cl2 Cl 0.7614(5) 0.22725(11) 0.8952(8) 0.1258(17) Uani 1 1 d .
C24 C 0.9502(17) 0.2294(3) 0.8945(15) 0.085(4) Uani 1 1 d .
H24A H 1.0324 0.2261 1.0138 0.102 Uiso 1 1 calc R
H24B H 0.9643 0.2546 0.8562 0.102 Uiso 1 1 calc R
Fe2 Fe 0.77486(11) 0.07403(2) 0.09371(11) 0.0266(3) Uani 1 1 d .
Fe1 Fe 0.60454(11) 0.11342(3) 0.20828(12) 0.0286(3) Uani 1 1 d .
O2 O 0.8812(9) 0.00127(17) 0.2627(9) 0.0618(17) Uani 1 1 d .
O1 O 0.4374(6) 0.04990(16) -0.0590(6) 0.0410(12) Uani 1 1 d D
H1 H 0.378(9) 0.035(2) -0.025(11) 0.049 Uiso 1 1 d D
O3 O 0.4421(6) 0.04657(17) 0.4440(7) 0.0464(13) Uani 1 1 d .
O4 O 0.2945(6) 0.03616(18) 0.1588(7) 0.0495(14) Uani 1 1 d .
O5 O 1.1376(8) 0.19934(18) 0.2940(10) 0.0657(18) Uani 1 1 d .
O6 O 1.3453(8) 0.20611(19) 0.5497(10) 0.0694(19) Uani 1 1 d .
N1 N 0.9695(7) 0.10587(16) 0.4638(7) 0.0316(12) Uani 1 1 d .
C3 C 0.8234(7) 0.09021(17) 0.3366(7) 0.0243(12) Uani 1 1 d .
C5 C 0.5661(8) 0.05877(19) 0.2557(8) 0.0302(14) Uani 1 1 d .
C1 C 0.5686(8) 0.06216(17) 0.0900(8) 0.0280(13) Uani 1 1 d .
C9 C 1.0364(8) 0.13647(19) 0.4193(9) 0.0331(14) Uani 1 1 d .
H9 H 0.9805 0.1450 0.3045 0.040 Uiso 1 1 calc R
C4 C 0.7084(8) 0.07390(19) 0.3964(9) 0.0316(14) Uani 1 1 d .
H4 H 0.7257 0.0734 0.5131 0.038 Uiso 1 1 calc R
C6 C 0.4232(7) 0.04658(19) 0.2812(9) 0.0330(15) Uani 1 1 d .
C2 C 0.8389(9) 0.0304(2) 0.1976(10) 0.0364(15) Uani 1 1 d .
C21 C 0.6855(11) 0.0975(3) -0.1601(10) 0.051(2) Uani 1 1 d .
H21 H 0.5779 0.1050 -0.2248 0.061 Uiso 1 1 calc R
C22 C 0.8116(13) 0.1211(2) -0.0454(11) 0.053(2) Uani 1 1 d .
H22 H 0.8028 0.1467 -0.0217 0.063 Uiso 1 1 calc R
C23 C 0.9529(11) 0.0987(3) 0.0260(11) 0.054(2) Uani 1 1 d .
H23 H 1.0554 0.1068 0.1061 0.064 Uiso 1 1 calc R
C19 C 0.9127(11) 0.0624(3) -0.0437(11) 0.053(2) Uani 1 1 d .
H19 H 0.9845 0.0419 -0.0164 0.064 Uiso 1 1 calc R
C20 C 0.7470(11) 0.0612(2) -0.1619(9) 0.049(2) Uani 1 1 d .
H20 H 0.6898 0.0404 -0.2279 0.058 Uiso 1 1 calc R
C10 C 1.1727(9) 0.1560(2) 0.5193(10) 0.0434(17) Uani 1 1 d .
H10 H 1.2384 0.1492 0.6347 0.052 Uiso 1 1 calc R
C13 C 0.5091(11) 0.1598(2) 0.0458(12) 0.054(2) Uani 1 1 d .
H13 H 0.5096 0.1628 -0.0633 0.065 Uiso 1 1 calc R
C14 C 0.3861(10) 0.1431(3) 0.0745(13) 0.059(2) Uani 1 1 d .
H14 H 0.2887 0.1335 -0.0101 0.071 Uiso 1 1 calc R
C15 C 0.4353(15) 0.1433(3) 0.2543(16) 0.073(3) Uani 1 1 d .
H15 H 0.3780 0.1326 0.3117 0.088 Uiso 1 1 calc R
C16 C 0.5860(13) 0.1622(3) 0.3359(13) 0.065(3) Uani 1 1 d .
H16 H 0.6436 0.1675 0.4547 0.078 Uiso 1 1 calc R
C17 C 0.6313(12) 0.1715(2) 0.2025(16) 0.064(3) Uani 1 1 d .
H18 H 0.7276 0.1834 0.2170 0.077 Uiso 1 1 calc R
C8 C 1.0444(9) 0.0917(2) 0.6411(9) 0.0416(17) Uani 1 1 d .
H8A H 0.9840 0.0702 0.6516 0.062 Uiso 1 1 calc R
H8B H 1.0447 0.1114 0.7201 0.062 Uiso 1 1 calc R
H8C H 1.1545 0.0841 0.6697 0.062 Uiso 1 1 calc R
C11 C 1.2100(10) 0.1876(2) 0.4379(14) 0.050(2) Uani 1 1 d .
C7 C 0.3036(10) 0.0351(3) 0.4734(12) 0.055(2) Uani 1 1 d .
H7A H 0.3313 0.0362 0.5965 0.083 Uiso 1 1 calc R
H7B H 0.2732 0.0096 0.4320 0.083 Uiso 1 1 calc R
H7C H 0.2139 0.0520 0.4114 0.083 Uiso 1 1 calc R
C12 C 1.3925(17) 0.2401(3) 0.481(2) 0.105(5) Uani 1 1 d .
H12A H 1.4898 0.2508 0.5701 0.157 Uiso 1 1 calc R
H12B H 1.3062 0.2585 0.4449 0.157 Uiso 1 1 calc R
H12C H 1.4124 0.2331 0.3817 0.157 Uiso 1 1 calc R

loop_
_atom_site_aniso_label
_atom_site_aniso_U_11
_atom_site_aniso_U_22
_atom_site_aniso_U_33
_atom_site_aniso_U_23
_atom_site_aniso_U_13
_atom_site_aniso_U_12
Cl1 0.145(4) 0.092(2) 0.113(3) -0.005(2) 0.068(3) 0.009(2)
Cl2 0.115(3) 0.088(2) 0.206(5) 0.050(3) 0.099(3) 0.025(2)
C24 0.104(9) 0.083(8) 0.058(6) -0.001(5) 0.024(6) -0.032(7)
Fe2 0.0304(5) 0.0335(5) 0.0198(5) 0.0005(4) 0.0145(4) -0.0029(4)
Fe1 0.0276(5) 0.0334(5) 0.0258(5) -0.0017(4) 0.0125(4) -0.0002(4)
O2 0.072(4) 0.048(3) 0.069(4) 0.012(3) 0.034(4) 0.007(3)
O1 0.030(3) 0.063(3) 0.027(2) -0.007(2) 0.009(2) -0.020(2)
O3 0.034(3) 0.077(4) 0.039(3) 0.001(3) 0.025(2) -0.010(3)
O4 0.031(3) 0.076(4) 0.046(3) -0.005(3) 0.021(2) -0.019(3)
O5 0.062(4) 0.061(4) 0.070(5) 0.023(3) 0.025(4) -0.006(3)
O6 0.058(4) 0.065(4) 0.077(5) -0.010(3) 0.021(3) -0.034(3)
N1 0.028(3) 0.046(3) 0.018(2) -0.001(2) 0.007(2) -0.007(2)
C3 0.021(3) 0.034(3) 0.018(3) -0.001(2) 0.009(2) -0.001(2)
C5 0.026(3) 0.042(4) 0.023(3) -0.002(3) 0.011(3) -0.012(3)
C1 0.033(3) 0.029(3) 0.023(3) -0.002(2) 0.013(3) 0.002(3)
C9 0.032(3) 0.039(4) 0.030(3) -0.001(3) 0.016(3) -0.002(3)
C4 0.027(3) 0.045(4) 0.025(3) 0.007(3) 0.014(3) 0.000(3)
C6 0.017(3) 0.040(4) 0.041(4) 0.002(3) 0.011(3) -0.006(2)
C2 0.036(4) 0.036(4) 0.043(4) -0.002(3) 0.023(3) -0.007(3)
C21 0.052(5) 0.076(6) 0.029(4) 0.020(4) 0.020(3) 0.007(4)
C22 0.094(7) 0.039(4) 0.044(4) 0.004(3) 0.047(5) -0.017(4)
C23 0.059(5) 0.082(6) 0.040(4) 0.006(4) 0.040(4) -0.012(5)
C19 0.061(5) 0.068(5) 0.049(5) 0.011(4) 0.041(4) 0.009(4)
C20 0.074(6) 0.059(5) 0.020(3) -0.011(3) 0.028(4) -0.018(4)
C10 0.036(4) 0.056(4) 0.039(4) -0.005(3) 0.017(3) -0.010(3)
C13 0.063(6) 0.045(4) 0.059(5) 0.013(4) 0.032(5) 0.021(4)
C14 0.035(4) 0.061(5) 0.065(6) -0.003(4) 0.006(4) 0.015(4)
C15 0.088(8) 0.066(6) 0.085(8) 0.002(5) 0.056(7) 0.028(6)
C16 0.072(6) 0.058(5) 0.051(5) -0.024(4) 0.013(5) 0.018(5)
C17 0.059(6) 0.026(4) 0.110(9) -0.005(4) 0.039(6) -0.001(4)
C8 0.042(4) 0.057(4) 0.025(3) 0.009(3) 0.014(3) -0.005(3)
C11 0.045(5) 0.036(4) 0.089(7) -0.008(4) 0.049(5) -0.015(3)
C7 0.044(5) 0.084(6) 0.059(5) 0.008(5) 0.042(4) -0.005(4)
C12 0.090(9) 0.061(7) 0.173(15) 0.004(8) 0.066(10) -0.034(6)

loop_
_atom_type_symbol
_atom_type_description
_atom_type_scat_dispersion_real
_atom_type_scat_dispersion_imag
_atom_type_scat_source
C C 0.0033 0.0016 'International Tables Vol C Tables 4.2.6.8 and 6.1.1.4'
H H 0.0000 0.0000 'International Tables Vol C Tables 4.2.6.8 and 6.1.1.4'
Cl Cl 0.1484 0.1585 'International Tables Vol C Tables 4.2.6.8 and 6.1.1.4'
Fe Fe 0.3463 0.8444 'International Tables Vol C Tables 4.2.6.8 and 6.1.1.4'
N N 0.0061 0.0033 'International Tables Vol C Tables 4.2.6.8 and 6.1.1.4'
O O 0.0106 0.0060 'International Tables Vol C Tables 4.2.6.8 and 6.1.1.4'

loop_
_geom_angle_atom_site_label_1
_geom_angle_atom_site_label_2
_geom_angle_atom_site_label_3
_geom_angle
Cl2 C24 Cl1 115.5(7)
Cl2 C24 H24A 108.4
Cl1 C24 H24A 108.4
Cl2 C24 H24B 108.4
Cl1 C24 H24B 108.4
H24A C24 H24B 107.5
C2 Fe2 C1 85.9(3)
C2 Fe2 C3 81.5(3)
C1 Fe2 C3 82.0(3)
C2 Fe2 C19 87.6(3)
C1 Fe2 C19 140.4(3)
C3 Fe2 C19 135.4(3)
C2 Fe2 C21 139.4(4)
C1 Fe2 C21 97.0(3)
C3 Fe2 C21 139.1(3)
C19 Fe2 C21 64.6(3)
C2 Fe2 C20 101.3(3)
C1 Fe2 C20 104.5(3)
C3 Fe2 C20 173.0(3)
C19 Fe2 C20 39.2(3)
C21 Fe2 C20 38.6(3)
C2 Fe2 C23 111.7(4)
C1 Fe2 C23 160.7(3)
C3 Fe2 C23 107.7(3)
C19 Fe2 C23 38.6(4)
C21 Fe2 C23 64.5(4)
C20 Fe2 C23 65.3(3)
C2 Fe2 C22 149.7(4)
C1 Fe2 C22 123.0(3)
C3 Fe2 C22 109.2(3)
C19 Fe2 C22 64.7(4)
C21 Fe2 C22 38.7(3)
C20 Fe2 C22 65.2(3)
C23 Fe2 C22 38.5(4)
C2 Fe2 Fe1 114.3(2)
C1 Fe2 Fe1 51.26(18)
C3 Fe2 Fe1 49.93(17)
C19 Fe2 Fe1 157.6(3)
C21 Fe2 Fe1 98.2(3)
C20 Fe2 Fe1 132.6(3)
C23 Fe2 Fe1 122.5(3)
C22 Fe2 Fe1 93.0(3)
C3 Fe1 C4 42.8(2)
C3 Fe1 C1 79.3(3)
C4 Fe1 C1 72.3(3)
C3 Fe1 C5 73.7(3)
C4 Fe1 C5 41.5(3)
C1 Fe1 C5 41.0(3)
C3 Fe1 C15 140.4(4)
C4 Fe1 C15 110.0(4)
C1 Fe1 C15 125.5(4)
C5 Fe1 C15 104.1(4)
C3 Fe1 C17 108.6(3)
C4 Fe1 C17 133.0(4)
C1 Fe1 C17 150.4(4)
C5 Fe1 C17 168.1(4)
C15 Fe1 C17 66.4(4)
C3 Fe1 C13 136.3(3)
C4 Fe1 C13 171.4(3)
C1 Fe1 C13 116.3(3)
C5 Fe1 C13 145.2(3)
C15 Fe1 C13 65.4(4)
C17 Fe1 C13 39.0(4)
C3 Fe1 C16 110.0(3)
C4 Fe1 C16 106.0(4)
C1 Fe1 C16 164.9(4)
C5 Fe1 C16 128.6(4)
C15 Fe1 C16 40.1(5)
C17 Fe1 C16 39.5(4)
C13 Fe1 C16 65.7(4)
C3 Fe1 C14 174.2(3)
C4 Fe1 C14 141.6(4)
C1 Fe1 C14 105.2(3)
C5 Fe1 C14 112.1(3)
C15 Fe1 C14 39.3(4)
C17 Fe1 C14 65.7(4)
C13 Fe1 C14 38.6(4)
C16 Fe1 C14 66.3(4)
C3 Fe1 Fe2 50.00(17)
C4 Fe1 Fe2 76.75(19)
C1 Fe1 Fe2 47.50(19)
C5 Fe1 Fe2 75.22(19)
C15 Fe1 Fe2 169.4(4)
C17 Fe1 Fe2 115.5(3)
C13 Fe1 Fe2 109.0(3)
C16 Fe1 Fe2 147.5(3)
C14 Fe1 Fe2 130.8(3)
C1 O1 H1 107(6)
C6 O3 C7 116.8(6)
C11 O6 C12 116.5(9)
C9 N1 C3 118.8(5)
C9 N1 C8 119.3(6)
C3 N1 C8 121.8(5)
N1 C3 C4 117.9(5)
N1 C3 Fe1 130.5(5)
C4 C3 Fe1 69.6(3)
N1 C3 Fe2 128.1(4)
C4 C3 Fe2 111.8(4)
Fe1 C3 Fe2 80.1(2)
C1 C5 C4 113.5(6)
C1 C5 C6 124.1(6)
C4 C5 C6 121.8(6)
C1 C5 Fe1 69.3(4)
C4 C5 Fe1 68.9(4)
C6 C5 Fe1 123.0(5)
O1 C1 C5 120.1(6)
O1 C1 Fe2 122.8(4)
C5 C1 Fe2 115.8(5)
O1 C1 Fe1 128.6(5)
C5 C1 Fe1 69.7(4)
Fe2 C1 Fe1 81.2(2)
C10 C9 N1 128.7(7)
C10 C9 H9 115.6
N1 C9 H9 115.6
C5 C4 C3 112.6(5)
C5 C4 Fe1 69.5(4)
C3 C4 Fe1 67.6(3)
C5 C4 H4 123.7
C3 C4 H4 123.7
Fe1 C4 H4 131.2
O4 C6 O3 121.8(6)
O4 C6 C5 122.8(6)
O3 C6 C5 115.4(6)
O2 C2 Fe2 178.4(7)
C20 C21 C22 109.5(8)
C20 C21 Fe2 70.8(4)
C22 C21 Fe2 71.7(4)
C20 C21 H21 125.2
C22 C21 H21 125.2
Fe2 C21 H21 123.8
C23 C22 C21 106.8(8)
C23 C22 Fe2 70.0(4)
C21 C22 Fe2 69.5(4)
C23 C22 H22 126.6
C21 C22 H22 126.6
Fe2 C22 H22 125.4
C19 C23 C22 108.0(8)
C19 C23 Fe2 69.3(5)
C22 C23 Fe2 71.5(4)
C19 C23 H23 126.0
C22 C23 H23 126.0
Fe2 C23 H23 124.8
C23 C19 C20 109.5(8)
C23 C19 Fe2 72.2(5)
C20 C19 Fe2 71.6(4)
C23 C19 H19 125.2
C20 C19 H19 125.2
Fe2 C19 H19 122.6
C21 C20 C19 106.1(7)
C21 C20 Fe2 70.6(4)
C19 C20 Fe2 69.3(4)
C21 C20 H20 126.9
C19 C20 H20 126.9
Fe2 C20 H20 124.8
C9 C10 C11 116.0(8)
C9 C10 H10 122.0
C11 C10 H10 122.0
C14 C13 C17 109.8(9)
C14 C13 Fe1 71.7(5)
C17 C13 Fe1 70.1(5)
C14 C13 H13 125.1
C17 C13 H13 125.1
Fe1 C13 H13 124.7
C13 C14 C15 106.7(9)
C13 C14 Fe1 69.7(5)
C15 C14 Fe1 68.0(5)
C13 C14 H14 126.7
C15 C14 H14 126.7
Fe1 C14 H14 127.1
C14 C15 C16 109.1(10)
C14 C15 Fe1 72.7(5)
C16 C15 Fe1 71.4(6)
C14 C15 H15 125.4
C16 C15 H15 125.4
Fe1 C15 H15 122.1
C17 C16 C15 106.1(9)
C17 C16 Fe1 69.7(5)
C15 C16 Fe1 68.4(5)
C17 C16 H16 127.0
C15 C16 H16 127.0
Fe1 C16 H16 126.4
C13 C17 C16 108.2(9)
C13 C17 Fe1 70.9(5)
C16 C17 Fe1 70.8(5)
C13 C17 H18 125.9
C16 C17 H18 125.9
Fe1 C17 H18 124.0
N1 C8 H8A 109.5
N1 C8 H8B 109.5
H8A C8 H8B 109.5
N1 C8 H8C 109.5
H8A C8 H8C 109.5
H8B C8 H8C 109.5
O5 C11 O6 119.2(7)
O5 C11 C10 128.9(8)
O6 C11 C10 111.8(9)
O3 C7 H7A 109.5
O3 C7 H7B 109.5
H7A C7 H7B 109.5
O3 C7 H7C 109.5
H7A C7 H7C 109.5
H7B C7 H7C 109.5
O6 C12 H12A 109.5
O6 C12 H12B 109.5
H12A C12 H12B 109.5
O6 C12 H12C 109.5
H12A C12 H12C 109.5
H12B C12 H12C 109.5

loop_
_geom_bond_atom_site_label_1
_geom_bond_atom_site_label_2
_geom_bond_distance
Cl1 C24 1.725(14)
Cl2 C24 1.719(14)
C24 H24A 0.9700
C24 H24B 0.9700
Fe2 C2 1.737(7)
Fe2 C1 1.907(7)
Fe2 C3 1.988(6)
Fe2 C19 2.082(8)
Fe2 C21 2.109(7)
Fe2 C20 2.112(7)
Fe2 C23 2.119(8)
Fe2 C22 2.137(7)
Fe2 Fe1 2.5561(13)
Fe1 C3 1.986(6)
Fe1 C4 2.014(6)
Fe1 C1 2.017(6)
Fe1 C5 2.022(7)
Fe1 C15 2.031(10)
Fe1 C17 2.057(8)
Fe1 C13 2.066(8)
Fe1 C16 2.071(8)
Fe1 C14 2.091(8)
O2 C2 1.148(9)
O1 C1 1.379(8)
O1 H1 0.89(2)
O3 C6 1.311(9)
O3 C7 1.441(8)
O4 C6 1.238(8)
O5 C11 1.180(12)
O6 C11 1.353(11)
O6 C12 1.471(13)
N1 C9 1.365(9)
N1 C3 1.412(8)
N1 C8 1.442(8)
C3 C4 1.459(9)
C5 C1 1.415(9)
C5 C4 1.430(9)
C5 C6 1.469(9)
C9 C10 1.348(10)
C9 H9 0.9300
C4 H4 0.9300
C21 C20 1.395(13)
C21 C22 1.409(13)
C21 H21 0.9300
C22 C23 1.402(14)
C22 H22 0.9300
C23 C19 1.388(13)
C23 H23 0.9300
C19 C20 1.405(12)
C19 H19 0.9300
C20 H20 0.9300
C10 C11 1.422(11)
C10 H10 0.9300
C13 C14 1.373(13)
C13 C17 1.375(14)
C13 H13 0.9300
C14 C15 1.387(15)
C14 H14 0.9300
C15 C16 1.408(16)
C15 H15 0.9300
C16 C17 1.394(15)
C16 H16 0.9300
C17 H18 0.9300
C8 H8A 0.9600
C8 H8B 0.9600
C8 H8C 0.9600
C7 H7A 0.9600
C7 H7B 0.9600
C7 H7C 0.9600
C12 H12A 0.9600
C12 H12B 0.9600
C12 H12C 0.9600
